data_2206548
loop_
_publ_author_name
'Ali, Hapipah M.'
'Puvaneswary, Subramaniam'
'Ng, Seik Weng'

_publ_section_title
;
 5-Chlorosalicylaldehyde benzoylhydrazone
;
_journal_issue 8
_journal_name_full 'Acta Crystallographica Section E'
_journal_page_first o2415
_journal_page_last o2416
_journal_paper_doi 10.1107/S1600536805020775
_journal_volume 61
_journal_year 2005
_chemical_formula_iupac 'C14 H11 Cl N2 O2'
_chemical_formula_moiety 'C14 H11 Cl N2 O2'
_chemical_formula_sum 'C14 H11 Cl N2 O2'
_chemical_formula_weight 274.70
_chemical_name_systematic
;
5-Chlorosalicylaldehyde benzoylhydrazone
;
_space_group_IT_number 33
_symmetry_cell_setting orthorhombic
_symmetry_space_group_name_Hall 'P 2c -2n'
_symmetry_space_group_name_H-M 'P n a 21'
_atom_sites_solution_hydrogens geom
_atom_sites_solution_primary direct
_atom_sites_solution_secondary difmap
_audit_creation_method SHELXL-97
_cell_angle_alpha 90.00
_cell_angle_beta 90.00
_cell_angle_gamma 90.00
_cell_formula_units_Z 4
_cell_length_a 9.496(3)
_cell_length_b 9.895(3)
_cell_length_c 13.619(5)
_cell_measurement_reflns_used 11373
_cell_measurement_temperature 295(2)
_cell_measurement_theta_max 27.5
_cell_measurement_theta_min 3.0
_cell_volume 1279.7(7)
_computing_cell_refinement RAPID-AUTO
_computing_data_collection 'RAPID-AUTO (Rigaku, 1998)'
_computing_data_reduction 'CrystalStructure (Rigaku/MSC, 2002)'
_computing_molecular_graphics 'ORTEPII (Johnson, 1976)'
_computing_publication_material SHELXL97
_computing_structure_refinement 'SHELXL97 (Sheldrick, 1997)'
_computing_structure_solution 'SHELXS97 (Sheldrick, 1997)'
_diffrn_ambient_temperature 295(3)
_diffrn_detector_area_resol_mean 10
_diffrn_measured_fraction_theta_full 0.99
_diffrn_measured_fraction_theta_max 0.99
_diffrn_measurement_device_type 'Rigaku R-AXIS RAPID'
_diffrn_measurement_method \w
_diffrn_radiation_monochromator graphite
_diffrn_radiation_source 'fine-focus sealed tube'
_diffrn_radiation_type MoK\a
_diffrn_radiation_wavelength 0.71073
_diffrn_reflns_av_R_equivalents 0.020
_diffrn_reflns_av_sigmaI/netI 0.019
_diffrn_reflns_limit_h_max 12
_diffrn_reflns_limit_h_min -10
_diffrn_reflns_limit_k_max 12
_diffrn_reflns_limit_k_min -12
_diffrn_reflns_limit_l_max 17
_diffrn_reflns_limit_l_min -17
_diffrn_reflns_number 11373
_diffrn_reflns_theta_full 27.5
_diffrn_reflns_theta_max 27.5
_diffrn_reflns_theta_min 3.0
_diffrn_standards_number 0
_exptl_absorpt_coefficient_mu 0.297
_exptl_absorpt_correction_T_max 0.940
_exptl_absorpt_correction_T_min 0.747
_exptl_absorpt_correction_type multi-scan
_exptl_absorpt_process_details '(ABSCOR; Higashi, 1995)'
_exptl_crystal_colour Yellow
_exptl_crystal_density_diffrn 1.426
_exptl_crystal_density_method 'not measured'
_exptl_crystal_description Block
_exptl_crystal_F_000 568
_exptl_crystal_size_max 0.39
_exptl_crystal_size_mid 0.28
_exptl_crystal_size_min 0.21
_refine_diff_density_max 0.28
_refine_diff_density_min -0.27
_refine_ls_abs_structure_details 'Flack (1983), 1370 Friedel pairs'
_refine_ls_abs_structure_Flack 0.01(5)
_refine_ls_extinction_coef 0.045(4)
_refine_ls_extinction_expression Fc^*^=kFc[1+0.001xFc^2^\l^3^/sin(2\q)]^-1/4^
_refine_ls_extinction_method SHELXL97
_refine_ls_goodness_of_fit_ref 1.07
_refine_ls_hydrogen_treatment mixed
_refine_ls_matrix_type full
_refine_ls_number_parameters 181
_refine_ls_number_reflns 2874
_refine_ls_number_restraints 3
_refine_ls_restrained_S_all 1.07
_refine_ls_R_factor_all 0.031
_refine_ls_R_factor_gt 0.030
_refine_ls_shift/su_max 0.001
_refine_ls_shift/su_mean 0.000
_refine_ls_structure_factor_coef Fsqd
_refine_ls_weighting_details 'calc w = 1/[\s^2^(Fo^2^)+(0.0616P)^2^+0.0336P] where P = (Fo^2^+2Fc^2^)/3'
_refine_ls_weighting_scheme calc
_refine_ls_wR_factor_gt 0.084
_refine_ls_wR_factor_ref 0.085
_reflns_number_gt 2744
_reflns_number_total 2874
_reflns_threshold_expression I>2\s(I)
_cod_data_source_file sj6111.cif
_cod_data_source_block I
_cod_depositor_comments
;
The following automatic conversions were performed:
'_symmetry_cell_setting' value 'Orthorhombic' changed to 'orthorhombic'
according to '/home/saulius/struct/CIF-dictionaries/cif_core.dic'
dictionary named 'cif_core.dic' version 2.4.1 from 2010-06-29.

Automatic conversion script
Id: cif_fix_enum 1527 2010-12-29 10:47:43Z saulius 

The following automatic conversions were performed:

'_symmetry_cell_setting' value 'Orthorhombic' changed to
'orthorhombic' according to
/home/saulius/struct/CIF-dictionaries/cif_core.dic dictionary named
'cif_core.dic' version 2.4.1 from 2010-06-29.

Automatic conversion script
Id: cif_fix_values 1715 2011-07-08 13:25:40Z adriana 
;
_cod_original_cell_volume 1279.6(7)
_cod_database_code 2206548
_cod_database_fobs_code 2206548

loop_
_symmetry_equiv_pos_as_xyz
'x, y, z'
'-x, -y, z+1/2'
'-x+1/2, y+1/2, z+1/2'
'x+1/2, -y+1/2, z'

loop_
_atom_site_label
_atom_site_fract_x
_atom_site_fract_y
_atom_site_fract_z
_atom_site_U_iso_or_equiv
_atom_site_adp_type
_atom_site_calc_flag
_atom_site_refinement_flags
_atom_site_occupancy
_atom_site_type_symbol
Cl1 0.74110(5) 0.97293(5) 0.50000(4) 0.0604(2) Uani d . 1 Cl
O1 1.18810(10) 0.8246(2) 0.22500(10) 0.0558(3) Uani d D 1 O
O2 1.15600(10) 0.66260(10) -0.02810(10) 0.0498(3) Uani d . 1 O
N1 0.99520(10) 0.80850(10) 0.09130(10) 0.0360(2) Uani d . 1 N
N2 0.95420(10) 0.77880(10) -0.00240(10) 0.0364(2) Uani d D 1 N
C1 0.94550(10) 0.88530(10) 0.25160(10) 0.0358(3) Uani d . 1 C
C2 1.0817(2) 0.8584(2) 0.28590(10) 0.0399(3) Uani d . 1 C
C3 1.1100(2) 0.8645(2) 0.38580(10) 0.0471(3) Uani d . 1 C
C4 1.0061(2) 0.8986(2) 0.45180(10) 0.0469(3) Uani d . 1 C
C5 0.8728(2) 0.9297(2) 0.41720(10) 0.0419(3) Uani d . 1 C
C6 0.8420(2) 0.9245(2) 0.31830(10) 0.0399(3) Uani d . 1 C
C7 0.9063(2) 0.86390(10) 0.14930(10) 0.0363(3) Uani d . 1 C
C8 1.04300(10) 0.70480(10) -0.05900(10) 0.0356(3) Uani d . 1 C
C9 0.99310(10) 0.675650(10) -0.16080(10) 0.0374(3) Uani d . 1 C
C10 1.0477(2) 0.5625(2) -0.20830(10) 0.0457(3) Uani d . 1 C
C11 1.0064(2) 0.5322(2) -0.3034(2) 0.0554(4) Uani d . 1 C
C12 0.9115(2) 0.6128(2) -0.35050(10) 0.0602(5) Uani d . 1 C
C13 0.8567(2) 0.7253(2) -0.30480(10) 0.0649(5) Uani d . 1 C
C14 0.8977(2) 0.7569(2) -0.20970(10) 0.0510(4) Uani d . 1 C
H1o 1.158(2) 0.815(2) 0.1680(10) 0.052(5) Uiso d D 1 H
H2n 0.870(2) 0.788(2) -0.018(2) 0.065(6) Uiso d D 1 H
H3 1.2002 0.8452 0.4084 0.057 Uiso calc R 1 H
H4 1.0251 0.9008 0.5187 0.056 Uiso calc R 1 H
H6 0.7524 0.9470 0.2962 0.048 Uiso calc R 1 H
H7 0.8181 0.8901 0.1266 0.044 Uiso calc R 1 H
H10 1.1120 0.5071 -0.1762 0.055 Uiso calc R 1 H
H11 1.0435 0.4569 -0.3350 0.066 Uiso calc R 1 H
H12 0.8835 0.5916 -0.4141 0.072 Uiso calc R 1 H
H13 0.7924 0.7799 -0.3376 0.078 Uiso calc R 1 H
H14 0.8608 0.8329 -0.1788 0.061 Uiso calc R 1 H

loop_
_atom_site_aniso_label
_atom_site_aniso_U_11
_atom_site_aniso_U_22
_atom_site_aniso_U_33
_atom_site_aniso_U_12
_atom_site_aniso_U_13
_atom_site_aniso_U_23
Cl1 0.0671(3) 0.0764(3) 0.0376(2) 0.0155(2) 0.0100(2) -0.00590(10)
O1 0.0370(10) 0.0870(10) 0.0440(10) 0.0120(10) -0.0020(10) -0.0060(10)
O2 0.0340(10) 0.0680(10) 0.0480(10) 0.0070(10) -0.0030(10) -0.0040(10)
N1 0.0340(10) 0.0430(10) 0.0310(10) -0.0030(10) -0.0010(10) 0.0000(10)
N2 0.0310(10) 0.0480(10) 0.0310(10) -0.0020(10) -0.0010(10) -0.0010(10)
C1 0.0370(10) 0.0370(10) 0.0340(10) -0.0010(10) -0.0020(10) 0.0010(10)
C2 0.0370(10) 0.0420(10) 0.0410(10) 0.0030(10) -0.0020(10) -0.0020(10)
C3 0.0440(10) 0.0550(10) 0.0430(10) 0.0040(10) -0.0110(10) -0.0040(10)
C4 0.0610(10) 0.0480(10) 0.0320(10) 0.0040(10) -0.0080(10) -0.0040(10)
C5 0.0490(10) 0.0420(10) 0.0340(10) 0.0020(10) 0.0030(10) -0.0040(10)
C6 0.0380(10) 0.0470(10) 0.0350(10) 0.0040(10) -0.0010(10) -0.0010(10)
C7 0.0340(10) 0.0420(10) 0.0320(10) -0.0020(10) -0.0020(10) 0.0030(10)
C8 0.0310(10) 0.0410(10) 0.0340(10) -0.0040(10) 0.0010(10) 0.0000(10)
C9 0.0360(10) 0.0430(10) 0.0330(10) -0.0040(10) 0.0050(10) -0.0010(10)
C10 0.0430(10) 0.0490(10) 0.0460(10) 0.0030(10) 0.0060(10) -0.0070(10)
C11 0.0580(10) 0.0620(10) 0.0460(10) -0.0090(10) 0.0140(10) -0.0170(10)
C12 0.0730(10) 0.0790(10) 0.0280(10) -0.0120(10) 0.0020(10) -0.0060(10)
C13 0.0790(10) 0.0800(10) 0.0360(10) 0.0120(10) -0.0080(10) 0.0070(10)
C14 0.0630(10) 0.0550(10) 0.0360(10) 0.0110(10) -0.0010(10) 0.0010(10)

loop_
_atom_type_symbol
_atom_type_description
_atom_type_scat_dispersion_real
_atom_type_scat_dispersion_imag
_atom_type_scat_source
C C 0.0033 0.0016 'International Tables Vol C Tables 4.2.6.8 and 6.1.1.4'
H H 0.0000 0.0000 'International Tables Vol C Tables 4.2.6.8 and 6.1.1.4'
N N 0.0061 0.0033 'International Tables Vol C Tables 4.2.6.8 and 6.1.1.4'
O O 0.0106 0.0060 'International Tables Vol C Tables 4.2.6.8 and 6.1.1.4'
Cl Cl 0.1484 0.1585 'International Tables Vol C Tables 4.2.6.8 and 6.1.1.4'

loop_
_geom_angle_atom_site_label_1
_geom_angle_atom_site_label_2
_geom_angle_atom_site_label_3
_geom_angle
_geom_angle_publ_flag
C7 N1 N2 118.80(10) no
C8 N2 N1 118.00(10) no
C6 C1 C2 119.10(10) no
C6 C1 C7 118.90(10) no
C2 C1 C7 121.80(10) no
O1 C2 C3 117.90(10) no
O1 C2 C1 122.30(10) no
C3 C2 C1 119.80(10) no
C4 C3 C2 120.80(10) no
C3 C4 C5 119.2(2) no
C6 C5 C4 121.10(10) no
C6 C5 Cl1 119.40(10) no
C4 C5 Cl1 119.40(10) no
C5 C6 C1 119.90(10) no
N1 C7 C1 118.90(10) no
O2 C8 N2 122.10(10) no
O2 C8 C9 122.10(10) no
N2 C8 C9 115.70(10) no
C14 C9 C10 119.2(2) no
C14 C9 C8 122.90(10) no
C10 C9 C8 117.90(10) no
C11 C10 C9 120.2(2) no
C12 C11 C10 120.0(2) no
C11 C12 C13 120.6(2) no
C12 C13 C14 119.9(2) no
C9 C14 C13 120.1(2) no
C2 O1 H1o 110(2) no
C8 N2 H2n 121(2) no
N1 N2 H2n 119(2) no
C4 C3 H3 119.6 no
C2 C3 H3 119.6 no
C3 C4 H4 120.4 no
C5 C4 H4 120.4 no
C5 C6 H6 120.1 no
C1 C6 H6 120.1 no
N1 C7 H7 120.5 no
C1 C7 H7 120.5 no
C11 C10 H10 119.9 no
C9 C10 H10 119.9 no
C12 C11 H11 120.0 no
C10 C11 H11 120.0 no
C11 C12 H12 119.7 no
C13 C12 H12 119.7 no
C12 C13 H13 120.1 no
C14 C13 H13 120.1 no
C9 C14 H14 119.9 no
C13 C14 H14 119.9 no

loop_
_geom_bond_atom_site_label_1
_geom_bond_atom_site_label_2
_geom_bond_distance
_geom_bond_publ_flag
Cl1 C5 1.737(2) no
O1 C2 1.349(2) no
O2 C8 1.226(2) no
N1 C7 1.280(2) no
N1 N2 1.366(2) no
N2 C8 1.357(2) no
C1 C6 1.393(2) no
C1 C2 1.401(2) no
C1 C7 1.457(2) no
C2 C3 1.388(2) no
C3 C4 1.377(2) no
C4 C5 1.385(2) no
C5 C6 1.378(2) no
C8 C9 1.493(2) no
C9 C14 1.382(2) no
C9 C10 1.393(2) no
C10 C11 1.385(3) no
C11 C12 1.365(3) no
C12 C13 1.377(3) no
C13 C14 1.389(2) no
O1 H1o 0.83(2) no
N2 H2n 0.84(2) no
C3 H3 0.93 no
C4 H4 0.93 no
C6 H6 0.93 no
C7 H7 0.93 no
C10 H10 0.93 no
C11 H11 0.93 no
C12 H12 0.93 no
C13 H13 0.93 no
C14 H14 0.93 no

loop_
_geom_hbond_atom_site_label_D
_geom_hbond_atom_site_label_H
_geom_hbond_atom_site_label_A
_geom_hbond_site_symmetry_A
_geom_hbond_distance_DH
_geom_hbond_distance_HA
_geom_hbond_distance_DA
_geom_hbond_angle_DHA
_geom_hbond_publ_flag
O1 H1o N1 . 0.83(2) 1.87(2) 2.588(2) 144(2) yes
N2 H2n O2 4_465 0.84(2) 2.09(2) 2.911(2) 167(2) yes

loop_
_geom_torsion_atom_site_label_1
_geom_torsion_atom_site_label_2
_geom_torsion_atom_site_label_3
_geom_torsion_atom_site_label_4
_geom_torsion
_geom_torsion_publ_flag
C7 N1 N2 C8 -171.70(10) no
C6 C1 C2 O1 -177.60(10) no
C7 C1 C2 O1 6.9(2) no
C6 C1 C2 C3 3.2(2) no
C7 C1 C2 C3 -172.20(10) no
O1 C2 C3 C4 179.8(2) no
C1 C2 C3 C4 -0.9(3) no
C2 C3 C4 C5 -1.3(3) no
C3 C4 C5 C6 1.3(2) no
C3 C4 C5 Cl1 180.00(10) no
C4 C5 C6 C1 1.0(2) no
Cl1 C5 C6 C1 -177.70(10) no
C2 C1 C6 C5 -3.2(2) no
C7 C1 C6 C5 172.40(10) no
N2 N1 C7 C1 174.80(10) no
C6 C1 C7 N1 -169.50(10) no
C2 C1 C7 N1 6.0(2) no
N1 N2 C8 O2 1.4(2) no
N1 N2 C8 C9 -179.80(10) no
O2 C8 C9 C14 -155.8(2) no
N2 C8 C9 C14 25.4(2) no
O2 C8 C9 C10 23.2(2) no
N2 C8 C9 C10 -155.70(10) no
C14 C9 C10 C11 0.0(2) no
C8 C9 C10 C11 -179.00(10) no
C9 C10 C11 C12 -0.4(3) no
C10 C11 C12 C13 0.5(3) no
C11 C12 C13 C14 -0.3(3) no
C10 C9 C14 C13 0.3(3) no
C8 C9 C14 C13 179.2(2) no
C12 C13 C14 C9 -0.1(3) no

loop_
_cod_related_entry_id
_cod_related_entry_database
_cod_related_entry_code
1 ChemSpider 30654838
